data_7134584
loop_
_publ_author_name
'Tanabe, Tappei'
'Qu, Liyuan'
'Ueno, Kenta'
'Takaishi, Shinya'
'Yamashita, Masahiro'
'Hijikata, Yuh'
'Matsuda, Ryotaro'
'Sakamoto, Ryota'
'Iguchi, Hiroaki'

_publ_section_title
;
 Uncommon quadruple stacking topology in a honeycomb-sheet MOF compatible
 with through-space conduction
;
_journal_issue 52
_journal_name_full 'Chemical Communications'
_journal_page_first 9500
_journal_page_last 9503
_journal_paper_doi 10.1039/D5CC00084J
_journal_volume 61
_journal_year 2025
_chemical_formula_moiety 'C36 H20.88 Br0.56 Cd N6 O8.44, 2[C4H9NO], 2[H2O], 1[C5H9N]'
_chemical_formula_sum 'C49 H51.88 Br0.56 Cd N9 O12.44'
_chemical_formula_weight 1123.06
_space_group_crystal_system orthorhombic
_space_group_IT_number 70
_space_group_name_Hall '-F 2uv 2vw'
_space_group_name_H-M_alt 'F d d d :2'
_atom_sites_solution_hydrogens mixed
_atom_sites_solution_primary dual
_audit_creation_date 2025-05-13
_audit_creation_method
;
Olex2 1.5
(compiled 2025.04.05 svn.rf049d14d for OlexSys, GUI svn.r7224)
;
_audit_update_record
;
2025-05-17 deposited with the CCDC.	2025-05-21 downloaded from the CCDC.
;
_cell_angle_alpha 90
_cell_angle_beta 90
_cell_angle_gamma 90
_cell_formula_units_Z 16
_cell_length_a 9.679(5)
_cell_length_b 36.891(6)
_cell_length_c 54.555(13)
_cell_measurement_reflns_used 15655
_cell_measurement_temperature 120
_cell_measurement_theta_max 33.871
_cell_measurement_theta_min 1.688
_cell_volume 19480(12)
_computing_molecular_graphics 'Olex2 1.5 (Dolomanov et al., 2009)'
_computing_publication_material 'Olex2 1.5 (Dolomanov et al., 2009)'
_computing_structure_refinement 'SHELXL 2018/3 (Sheldrick, 2015)'
_computing_structure_solution 'SHELXT 2018/2 (Sheldrick, 2018)'
_diffrn_ambient_temperature 120
_diffrn_detector 'Hybrid-photon-counting detector'
_diffrn_detector_type 'Dectris Eiger X16M'
_diffrn_measured_fraction_theta_full 0.992
_diffrn_measured_fraction_theta_max 0.977
_diffrn_measurement_device 'single-axis diffractometer'
_diffrn_measurement_device_type KEK_PF_BL17A
_diffrn_measurement_method 'profile data from \w-scans'
_diffrn_radiation_monochromator 'Silicon 111'
_diffrn_radiation_probe x-ray
_diffrn_radiation_type synchrotron
_diffrn_radiation_wavelength 0.900
_diffrn_reflns_av_R_equivalents 0.0405
_diffrn_reflns_av_unetI/netI 0.0205
_diffrn_reflns_Laue_measured_fraction_full 0.992
_diffrn_reflns_Laue_measured_fraction_max 0.977
_diffrn_reflns_limit_h_max 11
_diffrn_reflns_limit_h_min -11
_diffrn_reflns_limit_k_max 44
_diffrn_reflns_limit_k_min -44
_diffrn_reflns_limit_l_max 66
_diffrn_reflns_limit_l_min -67
_diffrn_reflns_number 53196
_diffrn_reflns_point_group_measured_fraction_full 0.992
_diffrn_reflns_point_group_measured_fraction_max 0.977
_diffrn_reflns_theta_full 32.684
_diffrn_reflns_theta_max 33.871
_diffrn_reflns_theta_min 2.795
_diffrn_source synchrotron
_diffrn_source_type 'KEK PF beamline BL-17A'
_exptl_absorpt_coefficient_mu 1.831
_exptl_absorpt_correction_T_max 1.0000
_exptl_absorpt_correction_T_min 0.3908
_exptl_absorpt_correction_type empirical
_exptl_absorpt_process_details 'XDS (Kabsch, 2010)'
_exptl_crystal_colour 'dark brown'
_exptl_crystal_colour_modifier dark
_exptl_crystal_colour_primary brown
_exptl_crystal_density_diffrn 1.532
_exptl_crystal_description plate
_exptl_crystal_F_000 9216
_exptl_crystal_size_max 0.11
_exptl_crystal_size_mid 0.025
_exptl_crystal_size_min 0.009
_refine_diff_density_max 1.510
_refine_diff_density_min -1.167
_refine_diff_density_rms 0.135
_refine_ls_extinction_coef 0.0018(2)
_refine_ls_extinction_expression Fc^*^=kFc[1+0.001xFc^2^\l^3^/sin(2\q)]^-1/4^
_refine_ls_extinction_method 'SHELXL-2018/3 (Sheldrick 2018)'
_refine_ls_goodness_of_fit_ref 1.595
_refine_ls_hydrogen_treatment constr
_refine_ls_matrix_type full
_refine_ls_number_parameters 252
_refine_ls_number_reflns 4749
_refine_ls_number_restraints 20
_refine_ls_restrained_S_all 1.604
_refine_ls_R_factor_all 0.1178
_refine_ls_R_factor_gt 0.1112
_refine_ls_shift/su_max 0.000
_refine_ls_shift/su_mean 0.000
_refine_ls_structure_factor_coef Fsqd
_refine_ls_weighting_details 'w=1/[\s^2^(Fo^2^)+(0.2000P)^2^] where P=(Fo^2^+2Fc^2^)/3'
_refine_ls_weighting_scheme calc
_refine_ls_wR_factor_gt 0.3577
_refine_ls_wR_factor_ref 0.3635
_reflns_Friedel_coverage 0.000
_reflns_number_gt 4081
_reflns_number_total 4749
_reflns_threshold_expression 'I > 2\s(I)'
_cod_data_source_file d5cc00084j2.cif
_cod_data_source_block shelx
_cod_depositor_comments 'Adding full bibliography for 7134584.cif.'
_cod_original_cell_volume 19480(11)
_cod_original_sg_symbol_H-M 'F d d d'
_cod_database_code 7134584
_shelx_shelxl_version_number 2018/3
_shelx_space_group_comment
;
The symmetry employed for this shelxl refinement is uniquely defined
by the following loop, which should always be used as a source of
symmetry information in preference to the above space-group names.
They are only intended as comments.
;
_shelx_estimated_absorpt_t_max 0.984
_shelx_estimated_absorpt_t_min 0.824
_olex2_refinement_description
;
1. Fixed Uiso
 At 1.2 times of:
  All C(H) groups
 At 1.5 times of:
  All O(H) groups, All O(H,H,H) groups
2. Restrained distances
 Cd1-O4 \\sim Cd1-O6 \\sim Cd1-O4A
 with sigma of 0.01
 Cd1-O4 \\sim Cd1-O4A
 with sigma of 0.01
 Cd1-O4 \\sim Cd1-O4A \\sim Cd1-O5 \\sim Cd1-O6
 with sigma of 0.01
3. Rigid bond restraints
 C9, C10, Cd1, O5
 with sigma for 1-2 distances of 0.01 and sigma for 1-3 distances of 0.01
4. Uiso/Uaniso restraints and constraints
Uanis(O4A) \\sim Ueq, Uanis(O4) \\sim Ueq: with sigma of 0.01 and sigma for
terminal atoms of 0.02
Uanis(O4) = Uanis(O4A)
Uanis(O5) = Uanis(Br1)
Uanis(Br1) = Uanis(O5) = Uanis(O6)
5. Others
 Fixed Sof: Br1(0.28) O4(0.28) O5(0.44) H5A(0.44) O4A(0.22) O6(0.28) H6A(0.28)
 H5B(0.44) H6B(0.28)
6.a Riding coordinates:
 O5(H5A), O6(H6A,H5B,H6B)
6.b Aromatic/amide H refined with riding coordinates:
 C17(H17), C16(H16), C7(H7), C2(H2), C1(H1), C9(H9), C11(H11), C12(H12), C8(H8)
;
_smtbx_masks_void_probe_radius 1.2
_smtbx_masks_void_truncation_radius 1.2
_olex2_submission_special_instructions 'No special instructions were received'

loop_
_space_group_symop_operation_xyz
'x, y, z'
'-x+3/4, -y+3/4, z'
'-x+3/4, y, -z+3/4'
'x, -y+3/4, -z+3/4'
'x, y+1/2, z+1/2'
'-x+3/4, -y+5/4, z+1/2'
'-x+3/4, y+1/2, -z+5/4'
'x, -y+5/4, -z+5/4'
'x+1/2, y, z+1/2'
'-x+5/4, -y+3/4, z+1/2'
'-x+5/4, y, -z+5/4'
'x+1/2, -y+3/4, -z+5/4'
'x+1/2, y+1/2, z'
'-x+5/4, -y+5/4, z'
'-x+5/4, y+1/2, -z+3/4'
'x+1/2, -y+5/4, -z+3/4'
'-x, -y, -z'
'x-3/4, y-3/4, -z'
'x-3/4, -y, z-3/4'
'-x, y-3/4, z-3/4'
'-x, -y+1/2, -z+1/2'
'x-3/4, y-1/4, -z+1/2'
'x-3/4, -y+1/2, z-1/4'
'-x, y-1/4, z-1/4'
'-x+1/2, -y, -z+1/2'
'x-1/4, y-3/4, -z+1/2'
'x-1/4, -y, z-1/4'
'-x+1/2, y-3/4, z-1/4'
'-x+1/2, -y+1/2, -z'
'x-1/4, y-1/4, -z'
'x-1/4, -y+1/2, z-3/4'
'-x+1/2, y-1/4, z-3/4'

loop_
_atom_site_label
_atom_site_type_symbol
_atom_site_fract_x
_atom_site_fract_y
_atom_site_fract_z
_atom_site_U_iso_or_equiv
_atom_site_adp_type
_atom_site_occupancy
_atom_site_site_symmetry_order
_atom_site_calc_flag
_atom_site_refinement_flags_posn
_atom_site_refinement_flags_adp
_atom_site_refinement_flags_occupancy
_atom_site_disorder_assembly
_atom_site_disorder_group
Cd1 Cd 0.625000 0.625000 0.44149(2) 0.1012(5) Uani 1 2 d DS TU P . .
Br1 Br 0.8940(4) 0.63938(10) 0.43409(9) 0.1068(11) Uani 0.28 1 d . . P A -1
O2 O 0.6940(5) 0.48805(10) 0.36801(9) 0.0940(11) Uani 1 1 d . . . . .
O3 O 0.7158(4) 0.43056(10) 0.44233(8) 0.0927(11) Uani 1 1 d . . . . .
O1 O 0.6093(4) 0.68680(11) 0.56045(9) 0.0953(12) Uani 1 1 d . . . . .
N4 N 0.7044(5) 0.45898(10) 0.40461(9) 0.0891(12) Uani 1 1 d . . . . .
N2 N 0.625000 0.625000 0.56102(16) 0.0941(19) Uani 1 2 d S T P . .
N3 N 0.6672(6) 0.56337(13) 0.43515(11) 0.0969(14) Uani 1 1 d . . . . .
N1 N 0.625000 0.625000 0.48413(15) 0.099(2) Uani 1 2 d S T P A .
C18 C 0.7084(6) 0.32623(13) 0.38311(11) 0.0836(13) Uani 1 1 d . . . . .
C10 C 0.6938(6) 0.49380(14) 0.41698(12) 0.0889(14) Uani 1 1 d . U . . .
C5 C 0.6234(5) 0.65836(17) 0.59918(13) 0.0890(15) Uani 1 1 d . . . . .
C3 C 0.625000 0.625000 0.53522(19) 0.096(2) Uani 1 2 d S T P . .
C19 C 0.7104(6) 0.35829(16) 0.36917(12) 0.0862(14) Uani 1 1 d . . . . .
C17 C 0.7097(6) 0.32738(15) 0.40850(12) 0.0940(16) Uani 1 1 d . . . . .
H17 H 0.711489 0.305548 0.417731 0.113 Uiso 1 1 calc R U . . .
C14 C 0.7106(7) 0.42785(14) 0.41974(12) 0.0932(15) Uani 1 1 d . . . . .
C13 C 0.7052(7) 0.45986(15) 0.37911(11) 0.0868(14) Uani 1 1 d . . . . .
C4 C 0.6195(6) 0.65857(18) 0.57301(13) 0.0927(16) Uani 1 1 d . . . . .
C15 C 0.7098(6) 0.39328(14) 0.40717(10) 0.0818(13) Uani 1 1 d . . . . .
C16 C 0.7085(6) 0.36093(15) 0.42043(12) 0.0902(15) Uani 1 1 d . . . . .
H16 H 0.706764 0.361712 0.437832 0.108 Uiso 1 1 calc R U . . .
C6 C 0.625000 0.625000 0.61213(19) 0.086(2) Uani 1 2 d S T P . .
C7 C 0.6232(5) 0.69121(17) 0.61228(13) 0.0904(15) Uani 1 1 d . . . . .
H7 H 0.620608 0.713568 0.603649 0.108 Uiso 1 1 calc R U . . .
C2 C 0.7280(6) 0.64386(16) 0.52226(12) 0.0955(16) Uani 1 1 d . . . . .
H2 H 0.799022 0.656673 0.530595 0.115 Uiso 1 1 calc R U . . .
C1 C 0.7219(6) 0.64302(17) 0.49623(12) 0.0943(16) Uani 1 1 d . . . . .
H1 H 0.789886 0.655875 0.487164 0.113 Uiso 1 1 calc R U . A .
C9 C 0.5791(9) 0.50237(16) 0.43051(14) 0.1074(19) Uani 1 1 d . U . . .
H9 H 0.509258 0.485008 0.433953 0.129 Uiso 1 1 calc R U . . .
C11 C 0.8020(8) 0.51831(17) 0.41381(14) 0.1073(19) Uani 1 1 d . . . . .
H11 H 0.885021 0.511386 0.405802 0.129 Uiso 1 1 calc R U . . .
C12 C 0.7843(8) 0.5526(2) 0.42263(16) 0.114(2) Uani 1 1 d . . . . .
H12 H 0.855681 0.569842 0.420051 0.137 Uiso 1 1 calc R U . . .
C8 C 0.5704(8) 0.53819(16) 0.43902(11) 0.0940(15) Uani 1 1 d . . . . .
H8 H 0.490755 0.544958 0.448099 0.113 Uiso 1 1 calc R U . . .
O4 O 0.480(2) 0.6167(5) 0.4043(3) 0.122(5) Uani 0.28 1 d D U P A -1
O5 O 0.8795(12) 0.6346(5) 0.4429(4) 0.1068(11) Uani 0.44 1 d D U P A 2
H5A H 0.934401 0.636947 0.430370 0.160 Uiso 0.44 1 d R U P A 2
O4A O 0.710(4) 0.6285(7) 0.3985(3) 0.122(5) Uani 0.22 1 d D U P A -1
O6 O 0.3750(13) 0.6301(5) 0.4537(5) 0.1068(11) Uani 0.28 1 d D . P A -1
H6A H 0.339804 0.630416 0.468327 0.160 Uiso 0.28 1 d R U P A -1
H5B H 0.930218 0.640983 0.455147 0.160 Uiso 0.44 1 d R U P A 2
H6B H 0.303764 0.630757 0.443933 0.160 Uiso 0.28 1 d R U P A -1

loop_
_atom_site_aniso_label
_atom_site_aniso_U_11
_atom_site_aniso_U_22
_atom_site_aniso_U_33
_atom_site_aniso_U_23
_atom_site_aniso_U_13
_atom_site_aniso_U_12
Cd1 0.1440(9) 0.0622(5) 0.0973(6) 0.000 0.000 -0.0031(3)
Br1 0.0992(16) 0.0693(16) 0.152(3) 0.0072(18) 0.0288(17) -0.0089(10)
O2 0.105(3) 0.064(2) 0.113(3) -0.0054(19) -0.006(2) 0.0048(18)
O3 0.105(3) 0.071(2) 0.102(3) -0.0097(17) -0.0065(19) -0.0065(18)
O1 0.115(3) 0.065(2) 0.106(3) 0.008(2) 0.0049(19) -0.0077(17)
N4 0.100(3) 0.0530(19) 0.115(3) -0.0068(19) 0.003(2) 0.0002(18)
N2 0.108(5) 0.076(4) 0.098(5) 0.000 0.000 0.005(3)
N3 0.123(4) 0.056(2) 0.112(3) -0.007(2) 0.011(3) 0.006(2)
N1 0.122(6) 0.084(5) 0.091(5) 0.000 0.000 0.002(4)
C18 0.093(3) 0.057(2) 0.100(3) -0.004(2) -0.009(3) -0.004(2)
C10 0.097(4) 0.063(2) 0.106(4) -0.015(2) 0.000(3) 0.009(2)
C5 0.090(4) 0.071(3) 0.105(4) -0.008(3) 0.001(2) 0.001(2)
C3 0.121(7) 0.068(4) 0.099(6) 0.000 0.000 0.010(4)
C19 0.084(3) 0.072(3) 0.103(3) -0.010(2) -0.007(3) -0.008(2)
C17 0.101(4) 0.066(3) 0.115(4) 0.001(3) 0.014(3) -0.001(3)
C14 0.112(4) 0.065(3) 0.103(4) -0.007(2) 0.005(3) 0.002(3)
C13 0.102(4) 0.062(3) 0.096(3) -0.003(2) 0.014(3) 0.001(2)
C4 0.100(4) 0.076(4) 0.102(4) -0.005(3) -0.014(3) 0.003(2)
C15 0.086(3) 0.067(3) 0.092(3) -0.003(2) 0.000(2) 0.004(2)
C16 0.097(4) 0.068(3) 0.106(4) -0.012(3) 0.008(3) -0.010(3)
C6 0.083(5) 0.069(4) 0.107(5) 0.000 0.000 0.007(3)
C7 0.099(4) 0.069(3) 0.104(4) -0.008(3) 0.004(3) -0.001(2)
C2 0.088(3) 0.093(4) 0.105(4) 0.000(3) -0.006(3) -0.016(3)
C1 0.086(3) 0.091(4) 0.106(4) 0.009(3) 0.011(3) -0.017(3)
C9 0.146(5) 0.062(3) 0.115(5) -0.015(3) 0.017(4) -0.010(3)
C11 0.115(5) 0.078(3) 0.129(5) -0.016(3) -0.001(4) -0.011(3)
C12 0.104(4) 0.091(4) 0.148(6) -0.030(4) 0.019(4) -0.007(3)
C8 0.120(4) 0.061(3) 0.101(4) -0.005(2) 0.012(3) -0.003(3)
O4 0.141(12) 0.068(6) 0.158(10) 0.006(7) -0.001(8) -0.019(8)
O5 0.0992(16) 0.0693(16) 0.152(3) 0.0072(18) 0.0288(17) -0.0089(10)
O4A 0.141(12) 0.068(6) 0.158(10) 0.006(7) -0.001(8) -0.019(8)
O6 0.0992(16) 0.0693(16) 0.152(3) 0.0072(18) 0.0288(17) -0.0089(10)

loop_
_atom_type_symbol
_atom_type_description
_atom_type_scat_dispersion_real
_atom_type_scat_dispersion_imag
_atom_type_scat_source
C C 0.0058 0.0028 'International Tables Vol C Tables 4.2.6.8 and 6.1.1.4'
H H 0.0000 0.0000 'International Tables Vol C Tables 4.2.6.8 and 6.1.1.4'
Br Br -3.2107 3.7336 'International Tables Vol C Tables 4.2.6.8 and 6.1.1.4'
Cd Cd -0.3698 1.8392 'International Tables Vol C Tables 4.2.6.8 and 6.1.1.4'
N N 0.0108 0.0056 'International Tables Vol C Tables 4.2.6.8 and 6.1.1.4'
O O 0.0182 0.0102 'International Tables Vol C Tables 4.2.6.8 and 6.1.1.4'

loop_
_geom_angle_atom_site_label_1
_geom_angle_atom_site_label_2
_geom_angle_atom_site_label_3
_geom_angle
_geom_angle_site_symmetry_1
_geom_angle_site_symmetry_3
_geom_angle_publ_flag
N3 Cd1 Br1 90.04(18) . . ?
N3 Cd1 Br1 87.41(18) 14 . ?
N3 Cd1 N3 163.0(3) 14 . ?
N3 Cd1 O4 84.3(5) 14 . ?
N3 Cd1 O4 81.8(5) . . ?
N3 Cd1 O5 92.3(5) 14 . ?
N3 Cd1 O5 92.3(5) . 14 ?
N3 Cd1 O5 88.3(5) 14 14 ?
N3 Cd1 O5 88.3(5) . . ?
N3 Cd1 O4A 81.6(6) . . ?
N3 Cd1 O4A 82.4(7) 14 . ?
N3 Cd1 O6 106.2(4) . . ?
N3 Cd1 O6 78.4(4) 14 . ?
N1 Cd1 Br1 98.64(11) . . ?
N1 Cd1 N3 98.51(15) . . ?
N1 Cd1 N3 98.51(15) . 14 ?
N1 Cd1 O4 144.7(6) . . ?
N1 Cd1 O5 88.2(5) . 14 ?
N1 Cd1 O5 88.2(5) . . ?
N1 Cd1 O4A 160.5(9) . . ?
N1 Cd1 O6 74.7(6) . . ?
O4 Cd1 Br1 116.7(6) . . ?
O4 Cd1 O5 56.6(8) . 14 ?
O4 Cd1 O4A 54.8(12) . . ?
O4 Cd1 O6 71.4(9) . . ?
O5 Cd1 O5 176.5(9) . 14 ?
O4A Cd1 Br1 61.9(9) . . ?
O4A Cd1 O5 111.3(10) . 14 ?
O4A Cd1 O6 124.2(11) . . ?
O6 Cd1 Br1 163.0(5) . . ?
C14 N4 C10 116.7(5) . . ?
C13 N4 C10 116.3(5) . . ?
C13 N4 C14 127.0(5) . . ?
C4 N2 C3 117.8(4) . . ?
C4 N2 C3 117.8(4) 14 . ?
C4 N2 C4 124.3(9) . 14 ?
C12 N3 Cd1 119.8(5) . . ?
C8 N3 Cd1 122.1(4) . . ?
C8 N3 C12 116.9(5) . . ?
C1 N1 Cd1 119.9(4) 14 . ?
C1 N1 Cd1 119.9(4) . . ?
C1 N1 C1 120.3(8) 14 . ?
C19 C18 C13 120.7(6) . 4 ?
C17 C18 C19 121.0(5) . . ?
C17 C18 C13 118.4(5) . 4 ?
C9 C10 N4 120.7(6) . . ?
C9 C10 C11 121.7(5) . . ?
C11 C10 N4 117.5(5) . . ?
C6 C5 C4 120.2(6) . . ?
C7 C5 C4 120.2(6) . . ?
C7 C5 C6 119.6(7) . . ?
C2 C3 N2 120.2(5) 14 . ?
C2 C3 N2 120.2(5) . . ?
C2 C3 C2 119.6(9) . 14 ?
C18 C19 C15 120.4(5) . 4 ?
C19 C19 C18 120.0(8) 4 . ?
C19 C19 C15 119.6(7) 4 4 ?
C18 C17 H17 120.3 . . ?
C18 C17 C16 119.5(6) . . ?
C16 C17 H17 120.3 . . ?
O3 C14 N4 121.1(5) . . ?
O3 C14 C15 122.9(5) . . ?
N4 C14 C15 116.0(5) . . ?
O2 C13 N4 121.4(5) . . ?
O2 C13 C18 123.1(6) . 4 ?
N4 C13 C18 115.3(5) . 4 ?
O1 C4 N2 118.9(7) . . ?
O1 C4 C5 123.7(6) . . ?
N2 C4 C5 117.4(7) . . ?
C19 C15 C14 120.6(5) 4 . ?
C16 C15 C19 118.9(5) . 4 ?
C16 C15 C14 120.5(6) . . ?
C17 C16 H16 119.5 . . ?
C15 C16 C17 121.0(6) . . ?
C15 C16 H16 119.5 . . ?
C5 C6 C5 120.3(9) 14 . ?
C6 C6 C5 119.9(5) 11 14 ?
C6 C6 C5 119.9(5) 11 . ?
C5 C7 H7 119.7 . . ?
C7 C7 C5 120.5(4) 11 . ?
C7 C7 H7 119.7 11 . ?
C3 C2 H2 121.2 . . ?
C3 C2 C1 117.5(6) . . ?
C1 C2 H2 121.2 . . ?
N1 C1 C2 122.5(6) . . ?
N1 C1 H1 118.7 . . ?
C2 C1 H1 118.7 . . ?
C10 C9 H9 121.8 . . ?
C10 C9 C8 116.4(6) . . ?
C8 C9 H9 121.8 . . ?
C10 C11 H11 121.2 . . ?
C12 C11 C10 117.6(7) . . ?
C12 C11 H11 121.2 . . ?
N3 C12 H12 118.5 . . ?
C11 C12 N3 123.0(7) . . ?
C11 C12 H12 118.5 . . ?
N3 C8 C9 124.1(7) . . ?
N3 C8 H8 117.9 . . ?
C9 C8 H8 117.9 . . ?
Cd1 O5 H5A 126.5 . . ?
Cd1 O5 H5B 128.8 . . ?
H5A O5 H5B 103.5 . . ?
Cd1 O6 H6A 128.3 . . ?
Cd1 O6 H6B 127.1 . . ?
H6A O6 H6B 104.5 . . ?

loop_
_geom_bond_atom_site_label_1
_geom_bond_atom_site_label_2
_geom_bond_distance
_geom_bond_site_symmetry_2
_geom_bond_publ_flag
Cd1 Br1 2.687(3) . ?
Cd1 N3 2.336(5) 14 ?
Cd1 N3 2.336(5) . ?
Cd1 N1 2.326(8) . ?
Cd1 O4 2.484(12) . ?
Cd1 O5 2.490(12) 14 ?
Cd1 O5 2.490(12) . ?
Cd1 O4A 2.490(12) . ?
Cd1 O6 2.516(11) . ?
O2 C13 1.208(7) . ?
O3 C14 1.238(7) . ?
O1 C4 1.250(8) . ?
N4 C10 1.455(6) . ?
N4 C14 1.415(8) . ?
N4 C13 1.391(8) . ?
N2 C3 1.407(14) . ?
N2 C4 1.402(8) 14 ?
N2 C4 1.402(8) . ?
N3 C12 1.382(9) . ?
N3 C8 1.336(9) . ?
N1 C1 1.326(8) . ?
N1 C1 1.326(8) 14 ?
C18 C19 1.406(9) . ?
C18 C17 1.386(9) . ?
C18 C13 1.489(7) 4 ?
C10 C9 1.370(10) . ?
C10 C11 1.394(10) . ?
C5 C4 1.428(10) . ?
C5 C6 1.419(8) . ?
C5 C7 1.407(9) . ?
C3 C2 1.406(8) . ?
C3 C2 1.406(8) 14 ?
C19 C19 1.387(11) 4 ?
C19 C15 1.438(9) 4 ?
C17 H17 0.9500 . ?
C17 C16 1.398(8) . ?
C14 C15 1.448(7) . ?
C15 C16 1.396(9) . ?
C16 H16 0.9500 . ?
C6 C6 1.40(2) 11 ?
C7 C7 1.388(15) 11 ?
C7 H7 0.9500 . ?
C2 H2 0.9500 . ?
C2 C1 1.422(9) . ?
C1 H1 0.9500 . ?
C9 H9 0.9500 . ?
C9 C8 1.403(8) . ?
C11 H11 0.9500 . ?
C11 C12 1.364(9) . ?
C12 H12 0.9500 . ?
C8 H8 0.9500 . ?
O5 H5A 0.8700 . ?
O5 H5B 0.8624 . ?
O6 H6A 0.8700 . ?
O6 H6B 0.8700 . ?

loop_
_geom_torsion_atom_site_label_1
_geom_torsion_atom_site_label_2
_geom_torsion_atom_site_label_3
_geom_torsion_atom_site_label_4
_geom_torsion
_geom_torsion_site_symmetry_1
_geom_torsion_site_symmetry_2
_geom_torsion_site_symmetry_3
_geom_torsion_site_symmetry_4
_geom_torsion_publ_flag
Cd1 N3 C12 C11 -166.0(7) . . . . ?
Cd1 N3 C8 C9 165.2(6) . . . . ?
Cd1 N1 C1 C2 -179.6(5) . . . . ?
O3 C14 C15 C19 -177.0(6) . . . 4 ?
O3 C14 C15 C16 2.9(9) . . . . ?
N4 C10 C9 C8 -171.9(6) . . . . ?
N4 C10 C11 C12 171.5(7) . . . . ?
N4 C14 C15 C19 3.3(8) . . . 4 ?
N4 C14 C15 C16 -176.7(6) . . . . ?
N2 C3 C2 C1 -179.6(4) . . . . ?
C18 C17 C16 C15 -1.8(9) . . . . ?
C10 N4 C14 O3 -4.6(9) . . . . ?
C10 N4 C14 C15 175.1(5) . . . . ?
C10 N4 C13 O2 -1.9(9) . . . . ?
C10 N4 C13 C18 -176.8(5) . . . 4 ?
C10 C9 C8 N3 -1.5(12) . . . . ?
C10 C11 C12 N3 2.4(13) . . . . ?
C3 N2 C4 O1 2.9(6) . . . . ?
C3 N2 C4 C5 -178.3(3) . . . . ?
C3 C2 C1 N1 -0.8(9) . . . . ?
C19 C18 C17 C16 2.1(9) . . . . ?
C19 C15 C16 C17 0.9(9) 4 . . . ?
C17 C18 C19 C19 -1.5(7) . . . 4 ?
C17 C18 C19 C15 179.6(5) . . . 4 ?
C14 N4 C10 C9 -65.2(9) . . . . ?
C14 N4 C10 C11 117.0(7) . . . . ?
C14 N4 C13 O2 177.0(6) . . . . ?
C14 N4 C13 C18 2.1(9) . . . 4 ?
C14 C15 C16 C17 -179.0(6) . . . . ?
C13 N4 C10 C9 113.8(7) . . . . ?
C13 N4 C10 C11 -64.0(8) . . . . ?
C13 N4 C14 O3 176.5(6) . . . . ?
C13 N4 C14 C15 -3.8(9) . . . . ?
C13 C18 C19 C19 178.6(4) 4 . . 4 ?
C13 C18 C19 C15 -0.2(9) 4 . . 4 ?
C13 C18 C17 C16 -178.1(6) 4 . . . ?
C4 N2 C3 C2 -122.5(4) . . . 14 ?
C4 N2 C3 C2 -122.5(4) 14 . . . ?
C4 N2 C3 C2 57.5(4) . . . . ?
C4 N2 C3 C2 57.5(4) 14 . . 14 ?
C4 N2 C4 O1 -177.1(6) 14 . . . ?
C4 N2 C4 C5 1.7(4) 14 . . . ?
C4 C5 C6 C5 1.7(4) . . . 14 ?
C4 C5 C6 C6 -178.3(4) . . . 11 ?
C4 C5 C7 C7 179.9(6) . . . 11 ?
C6 C5 C4 O1 175.4(5) . . . . ?
C6 C5 C4 N2 -3.3(7) . . . . ?
C6 C5 C7 C7 1.0(9) . . . 11 ?
C7 C5 C4 O1 -3.5(9) . . . . ?
C7 C5 C4 N2 177.7(4) . . . . ?
C7 C5 C6 C5 -179.4(6) . . . 14 ?
C7 C5 C6 C6 0.6(6) . . . 11 ?
C2 C3 C2 C1 0.4(4) 14 . . . ?
C1 N1 C1 C2 0.4(5) 14 . . . ?
C9 C10 C11 C12 -6.3(12) . . . . ?
C11 C10 C9 C8 5.9(11) . . . . ?
C12 N3 C8 C9 -2.2(11) . . . . ?
C8 N3 C12 C11 1.7(12) . . . . ?

loop_
_smtbx_masks_void_nr
_smtbx_masks_void_average_x
_smtbx_masks_void_average_y
_smtbx_masks_void_average_z
_smtbx_masks_void_volume
_smtbx_masks_void_count_electrons
_smtbx_masks_void_content
1 -0.565 -0.851 -0.614 8483.3 2919.9 '32 C4H9NO,32 H2O,16 C5H9N'
